data_4321927
loop_
_publ_author_name
'Bodo M\"uller'
'Astrid Schneider'
'Markus Tesmer'
'Heinrich Vahrenkamp'

_publ_section_title
;
 Alcohol and Aldehyde Adducts of Zinc Thiolates: Structural Modeling of
 Alcoholdehydrogenase
;
_journal_name_full 'Inorganic Chemistry'
_journal_page_first 1900
_journal_page_last 1907
_journal_paper_doi 10.1021/ic981227m
_journal_volume 38
_journal_year 1999
_chemical_compound_source '2,4,6-Trimethylbenzaldehyde/Petrolether 60/70'
_chemical_formula_sum 'C22 H12 F10 O S2 Zn'
_chemical_formula_weight 611.81
_chemical_name_common
;
catena-Poly{[(2,4,6-trimethylbenzaldehyde)pentafluorothiophenolato-zinc]
-pentafluorothiophenolato}'
;
_space_group_IT_number 61
_symmetry_cell_setting orthorhombic
_symmetry_space_group_name_Hall '-P 2ac 2ab'
_symmetry_space_group_name_H-M 'P b c a'
_atom_sites_solution_hydrogens geom
_atom_sites_solution_primary direct
_atom_sites_solution_secondary difmap
_audit_creation_method SHELXL-97
_cell_angle_alpha 90.000(19)
_cell_angle_beta 90.00(2)
_cell_angle_gamma 90.00(3)
_cell_formula_units_Z 8
_cell_length_a 15.591(4)
_cell_length_b 7.2274(15)
_cell_length_c 40.355(5)
_cell_measurement_reflns_used 736
_cell_measurement_temperature 200(2)
_cell_measurement_theta_max 26.05
_cell_measurement_theta_min 1.65
_cell_volume 4547.3(16)
_computing_molecular_graphics 'XP 4.32/5.03 (SHELXTL, Siemens, 1990/1994)'
_computing_publication_material 'SHELXL-97 (Sheldrick, 1997)'
_computing_structure_refinement 'SHELXL-97 (Sheldrick, 1997)'
_computing_structure_solution 'XS 5.03 (SHELXTL, Siemens, 1994)'
_diffrn_ambient_temperature 200(2)
_diffrn_detector_area_resol_mean Yes
_diffrn_measured_fraction_theta_full 0.770
_diffrn_measured_fraction_theta_max 0.770
_diffrn_measurement_device_type STOE-IPDS
_diffrn_measurement_method 'Phi-Mode, Oscillation'
_diffrn_radiation_monochromator graphite
_diffrn_radiation_source 'fine-focus sealed tube'
_diffrn_radiation_type MoK\a
_diffrn_radiation_wavelength 0.71073
_diffrn_reflns_av_R_equivalents 0.1087
_diffrn_reflns_av_sigmaI/netI 0.0873
_diffrn_reflns_limit_h_max 19
_diffrn_reflns_limit_h_min -9
_diffrn_reflns_limit_k_max 6
_diffrn_reflns_limit_k_min -8
_diffrn_reflns_limit_l_max 49
_diffrn_reflns_limit_l_min -46
_diffrn_reflns_number 9780
_diffrn_reflns_theta_full 26.15
_diffrn_reflns_theta_max 26.15
_diffrn_reflns_theta_min 2.40
_diffrn_standards_number 50
_exptl_absorpt_coefficient_mu 1.360
_exptl_absorpt_correction_type none
_exptl_crystal_colour Colourless
_exptl_crystal_density_diffrn 1.787
_exptl_crystal_density_method 'not measured'
_exptl_crystal_description 'Transparent needles'
_exptl_crystal_F_000 2432
_exptl_crystal_size_max 0.60
_exptl_crystal_size_mid 0.03
_exptl_crystal_size_min 0.02
_refine_diff_density_max 2.742
_refine_diff_density_min -1.185
_refine_diff_density_rms 0.214
_refine_ls_extinction_method none
_refine_ls_goodness_of_fit_ref 1.112
_refine_ls_hydrogen_treatment 'riding model'
_refine_ls_matrix_type full
_refine_ls_number_parameters 325
_refine_ls_number_reflns 3957
_refine_ls_number_restraints 0
_refine_ls_restrained_S_all 1.112
_refine_ls_R_factor_all 0.1661
_refine_ls_R_factor_gt 0.1285
_refine_ls_shift/su_max 0.000
_refine_ls_shift/su_mean 0.000
_refine_ls_structure_factor_coef Fsqd
_refine_ls_weighting_details 'w=1/[\s^2^(Fo^2^)+(0.2200P)^2^+0.2000P] where P=(Fo^2^+2Fc^2^)/3'
_refine_ls_weighting_scheme calc
_refine_ls_wR_factor_gt 0.3142
_refine_ls_wR_factor_ref 0.3462
_reflns_number_gt 2377
_reflns_number_total 3957
_reflns_threshold_expression >2sigma(I)
_cod_data_source_file ic981227m_5.cif
_cod_data_source_block m46[comp.no.8]
_cod_depositor_comments
;
The following automatic conversions were performed:

'_geom_bond_publ_flag' value 'Y' changed to 'y' according to the
built-in table from CIF Core dictionary named 'cif_core.dic' version
2.4.1 from 2010-06-29 (40 times).

'_geom_angle_publ_flag' value 'Y'
changed to 'y' according to the built-in table from CIF Core
dictionary named 'cif_core.dic' version 2.4.1 from 2010-06-29 (62
times).

'_geom_torsion_publ_flag' value 'Y' changed to 'y' according
to the built-in table from CIF Core dictionary named 'cif_core.dic'
version 2.4.1 from 2010-06-29 (85 times).

Automatic conversion script
Id: cif_fix_values 1673 2011-04-08 12:14:43Z adriana 

The following automatic conversions were performed:

'_refine_ls_weighting_scheme' value 'calc
w=1/[\s^2^(Fo^2^)+(0.2200P)^2^+0.2000P] where P=(Fo^2^+2Fc^2^)/3' was
changed to 'calc'. New tag '_refine_ls_weighting_details' was
created. The value of the new tag was set to
'w=1/[\s^2^(Fo^2^)+(0.2200P)^2^+0.2000P] where P=(Fo^2^+2Fc^2^)/3'.

Automatic conversion script
Id: cif_fix_values 3143 2015-03-26 13:38:13Z robertas 

The following automatic conversions were performed:

'_atom_sites_solution_primary' value 'direct method' was changed to
'direct'.

Automatic conversion script
Id: cif_fix_values 6452 2018-10-05 10:23:21Z andrius 
;
_cod_original_cell_volume 4547.3(17)
_cod_database_code 4321927

loop_
_symmetry_equiv_pos_as_xyz
'x, y, z'
'-x+1/2, -y, z+1/2'
'-x, y+1/2, -z+1/2'
'x+1/2, -y+1/2, -z'
'-x, -y, -z'
'x-1/2, y, -z-1/2'
'x, -y-1/2, z-1/2'
'-x-1/2, y-1/2, z'

loop_
_atom_site_label
_atom_site_type_symbol
_atom_site_fract_x
_atom_site_fract_y
_atom_site_fract_z
_atom_site_U_iso_or_equiv
_atom_site_adp_type
_atom_site_occupancy
_atom_site_calc_flag
_atom_site_refinement_flags
_atom_site_disorder_assembly
_atom_site_disorder_group
Zn1 Zn 0.24770(7) 0.53857(18) 0.15033(2) 0.0380(4) Uani 1 d . . .
S1 S 0.16691(19) 0.5576(4) 0.10293(5) 0.0509(8) Uani 1 d . . .
S2 S 0.27969(17) 0.7868(4) 0.18529(5) 0.0376(6) Uani 1 d . . .
O1 O 0.3651(5) 0.5570(10) 0.12589(14) 0.0431(17) Uani 1 d . . .
C1 C 0.0589(7) 0.5890(15) 0.1102(2) 0.042(2) Uani 1 d . . .
C2 C 0.0027(8) 0.6386(17) 0.0847(2) 0.049(3) Uani 1 d . . .
C3 C -0.0827(9) 0.6564(19) 0.0877(3) 0.059(3) Uani 1 d . . .
C4 C -0.1191(8) 0.625(2) 0.1185(3) 0.064(3) Uani 1 d . . .
C5 C -0.0714(8) 0.5752(18) 0.1446(2) 0.052(3) Uani 1 d . . .
C6 C 0.0173(7) 0.5578(15) 0.1404(2) 0.043(2) Uani 1 d . . .
C7 C 0.2004(7) 0.7757(14) 0.21671(19) 0.038(2) Uani 1 d . . .
C8 C 0.2244(8) 0.7212(17) 0.2482(2) 0.051(3) Uani 1 d . . .
C9 C 0.1658(10) 0.7023(19) 0.2728(2) 0.058(3) Uani 1 d . . .
C10 C 0.0803(10) 0.7422(16) 0.2672(2) 0.052(3) Uani 1 d . . .
C11 C 0.0555(8) 0.7948(17) 0.2364(2) 0.048(3) Uani 1 d . . .
C12 C 0.1153(7) 0.8137(16) 0.2115(2) 0.044(2) Uani 1 d . . .
C13 C 0.4513(7) 0.6311(16) 0.0795(2) 0.042(2) Uani 1 d . . .
C14 C 0.4448(7) 0.6779(18) 0.0458(2) 0.050(3) Uani 1 d . . .
C15 C 0.5183(9) 0.7272(19) 0.0281(2) 0.057(3) Uani 1 d . . .
H15 H 0.5135 0.7615 0.0055 0.068 Uiso 1 calc R . .
C16 C 0.5985(8) 0.7268(16) 0.0433(2) 0.049(3) Uani 1 d . . .
C17 C 0.6039(8) 0.6778(19) 0.0765(2) 0.055(3) Uani 1 d . . .
H17 H 0.6587 0.6734 0.0867 0.066 Uiso 1 calc R . .
C18 C 0.5333(7) 0.6358(15) 0.0949(2) 0.038(2) Uani 1 d . . .
C19 C 0.3746(7) 0.5926(18) 0.0967(2) 0.047(3) Uani 1 d . . .
H19 H 0.3237 0.5948 0.0837 0.057 Uiso 1 calc R . .
C20 C 0.3596(10) 0.688(3) 0.0279(3) 0.085(5) Uani 1 d . . .
H20A H 0.3282 0.7980 0.0354 0.127 Uiso 1 calc R . .
H20B H 0.3260 0.5770 0.0329 0.127 Uiso 1 calc R . .
H20C H 0.3696 0.6960 0.0040 0.127 Uiso 1 calc R . .
C21 C 0.6764(9) 0.773(2) 0.0240(3) 0.068(4) Uani 1 d . . .
H21A H 0.6891 0.6727 0.0085 0.101 Uiso 1 calc R . .
H21B H 0.7248 0.7900 0.0392 0.101 Uiso 1 calc R . .
H21C H 0.6666 0.8880 0.0116 0.101 Uiso 1 calc R . .
C22 C 0.5436(8) 0.5855(17) 0.1311(2) 0.051(3) Uani 1 d . . .
H22A H 0.5488 0.4510 0.1332 0.077 Uiso 1 calc R . .
H22B H 0.4934 0.6284 0.1435 0.077 Uiso 1 calc R . .
H22C H 0.5953 0.6448 0.1399 0.077 Uiso 1 calc R . .
F1 F 0.0395(6) 0.6709(12) 0.05439(14) 0.073(2) Uani 1 d . . .
F2 F -0.1291(7) 0.7093(15) 0.0617(2) 0.098(3) Uani 1 d . . .
F3 F -0.2056(6) 0.6423(17) 0.1217(2) 0.100(3) Uani 1 d . . .
F4 F -0.1051(6) 0.5469(12) 0.17404(18) 0.077(2) Uani 1 d . . .
F5 F 0.0621(4) 0.5060(10) 0.16690(12) 0.0539(17) Uani 1 d . . .
F6 F 0.3057(5) 0.6804(11) 0.25461(14) 0.064(2) Uani 1 d . . .
F7 F 0.1907(6) 0.6406(13) 0.30326(13) 0.082(3) Uani 1 d . . .
F8 F 0.0220(6) 0.7219(11) 0.29131(14) 0.068(2) Uani 1 d . . .
F9 F -0.0269(5) 0.8332(13) 0.23057(17) 0.071(2) Uani 1 d . . .
F10 F 0.0878(5) 0.8736(10) 0.18190(13) 0.0559(17) Uani 1 d . . .

loop_
_atom_site_aniso_label
_atom_site_aniso_U_11
_atom_site_aniso_U_22
_atom_site_aniso_U_33
_atom_site_aniso_U_23
_atom_site_aniso_U_13
_atom_site_aniso_U_12
Zn1 0.0356(7) 0.0481(8) 0.0303(6) 0.0022(4) 0.0011(4) -0.0034(5)
S1 0.0435(16) 0.075(2) 0.0344(11) 0.0055(10) -0.0030(9) -0.0017(13)
S2 0.0362(14) 0.0458(14) 0.0308(10) 0.0025(8) 0.0000(8) -0.0010(11)
O1 0.036(4) 0.049(5) 0.045(3) 0.003(3) 0.004(3) 0.003(3)
C1 0.034(6) 0.052(6) 0.040(4) 0.001(4) -0.007(4) -0.006(5)
C2 0.049(8) 0.057(7) 0.042(5) -0.004(4) -0.014(4) 0.006(6)
C3 0.056(9) 0.065(8) 0.057(6) 0.001(5) -0.029(5) 0.000(6)
C4 0.034(7) 0.084(10) 0.075(7) 0.001(6) -0.015(5) 0.002(7)
C5 0.036(7) 0.068(8) 0.052(5) 0.005(5) 0.003(4) 0.004(5)
C6 0.039(6) 0.042(6) 0.047(5) 0.002(4) 0.001(4) -0.003(5)
C7 0.049(7) 0.039(5) 0.026(4) -0.002(3) -0.002(3) -0.002(5)
C8 0.055(7) 0.073(8) 0.024(4) -0.002(4) 0.005(4) 0.006(6)
C9 0.072(9) 0.083(9) 0.019(4) 0.002(4) 0.009(4) -0.006(7)
C10 0.069(9) 0.050(7) 0.038(5) 0.007(4) 0.028(5) 0.002(6)
C11 0.031(6) 0.066(8) 0.047(5) -0.001(4) 0.014(4) 0.005(5)
C12 0.036(6) 0.060(7) 0.034(4) 0.010(4) 0.006(4) 0.000(5)
C13 0.036(6) 0.052(7) 0.038(4) -0.002(4) 0.005(3) -0.001(5)
C14 0.031(6) 0.086(9) 0.035(4) 0.003(4) 0.002(4) 0.008(5)
C15 0.043(7) 0.096(10) 0.031(4) 0.007(4) 0.007(4) 0.006(6)
C16 0.039(7) 0.063(8) 0.045(5) 0.006(4) 0.004(4) -0.008(5)
C17 0.033(6) 0.093(10) 0.040(5) 0.010(5) -0.001(4) 0.007(6)
C18 0.032(5) 0.039(6) 0.043(4) -0.005(4) -0.004(3) 0.007(4)
C19 0.033(6) 0.071(8) 0.038(4) 0.005(4) -0.001(3) -0.005(5)
C20 0.050(9) 0.166(17) 0.039(5) 0.026(7) -0.002(5) 0.008(9)
C21 0.042(9) 0.095(11) 0.065(7) 0.014(6) 0.020(5) 0.004(7)
C22 0.056(7) 0.064(8) 0.034(4) 0.006(4) -0.012(4) -0.007(6)
F1 0.083(6) 0.097(6) 0.040(3) 0.009(3) -0.014(3) -0.001(5)
F2 0.090(8) 0.131(8) 0.075(5) -0.001(4) -0.052(5) 0.027(6)
F3 0.046(6) 0.126(9) 0.127(7) 0.011(6) -0.019(5) 0.017(6)
F4 0.053(5) 0.096(7) 0.081(4) 0.024(4) 0.021(3) 0.011(4)
F5 0.044(4) 0.076(5) 0.042(3) 0.014(3) -0.001(2) 0.012(3)
F6 0.056(5) 0.087(6) 0.048(3) 0.013(3) -0.014(3) 0.011(4)
F7 0.094(7) 0.121(7) 0.032(3) 0.018(3) 0.004(3) 0.007(6)
F8 0.064(5) 0.099(6) 0.041(3) 0.002(3) 0.029(3) 0.001(4)
F9 0.045(5) 0.097(7) 0.072(4) 0.015(4) 0.011(3) 0.010(4)
F10 0.046(4) 0.071(5) 0.051(3) 0.016(3) -0.004(2) 0.005(4)

loop_
_atom_type_symbol
_atom_type_description
_atom_type_scat_dispersion_real
_atom_type_scat_dispersion_imag
_atom_type_scat_source
C C 0.0033 0.0016 'International Tables Vol C Tables 4.2.6.8 and 6.1.1.4'
H H 0.0000 0.0000 'International Tables Vol C Tables 4.2.6.8 and 6.1.1.4'
O O 0.0106 0.0060 'International Tables Vol C Tables 4.2.6.8 and 6.1.1.4'
F F 0.0171 0.0103 'International Tables Vol C Tables 4.2.6.8 and 6.1.1.4'
S S 0.1246 0.1234 'International Tables Vol C Tables 4.2.6.8 and 6.1.1.4'
Zn Zn 0.2839 1.4301 'International Tables Vol C Tables 4.2.6.8 and 6.1.1.4'

loop_
_geom_angle_atom_site_label_1
_geom_angle_atom_site_label_2
_geom_angle_atom_site_label_3
_geom_angle
_geom_angle_site_symmetry_1
_geom_angle_site_symmetry_3
_geom_angle_publ_flag
O1 Zn1 S1 94.81(19) . . y
O1 Zn1 S2 92.8(2) . . y
S1 Zn1 S2 125.07(11) . . y
O1 Zn1 S2 119.7(2) . 8_655 y
S1 Zn1 S2 116.66(11) . 8_655 y
S2 Zn1 S2 105.78(8) . 8_655 y
C1 S1 Zn1 113.7(3) . . y
C7 S2 Zn1 104.4(3) . . y
C7 S2 Zn1 109.8(4) . 8_665 y
Zn1 S2 Zn1 101.19(8) . 8_665 y
C19 O1 Zn1 125.4(7) . . y
C2 C1 C6 113.1(10) . . y
C2 C1 S1 121.3(8) . . y
C6 C1 S1 125.4(8) . . y
C3 C2 F1 118.7(9) . . y
C3 C2 C1 125.3(10) . . y
F1 C2 C1 116.0(10) . . y
F2 C3 C2 119.5(12) . . y
F2 C3 C4 122.2(14) . . y
C2 C3 C4 118.2(10) . . y
C5 C4 F3 120.0(12) . . y
C5 C4 C3 121.5(13) . . y
F3 C4 C3 118.5(11) . . y
F4 C5 C4 122.1(13) . . y
F4 C5 C6 119.4(10) . . y
C4 C5 C6 118.5(10) . . y
F5 C6 C5 116.5(8) . . y
F5 C6 C1 120.2(10) . . y
C5 C6 C1 123.3(9) . . y
C12 C7 C8 117.4(9) . . y
C12 C7 S2 123.8(7) . . y
C8 C7 S2 118.8(9) . . y
F6 C8 C9 118.5(9) . . y
F6 C8 C7 120.2(9) . . y
C9 C8 C7 121.3(12) . . y
F7 C9 C8 120.1(13) . . y
F7 C9 C10 119.3(10) . . y
C8 C9 C10 120.6(10) . . y
F8 C10 C11 120.2(13) . . y
F8 C10 C9 120.9(10) . . y
C11 C10 C9 118.8(9) . . y
F9 C11 C10 119.5(9) . . y
F9 C11 C12 120.2(9) . . y
C10 C11 C12 120.2(11) . . y
F10 C12 C11 117.7(10) . . y
F10 C12 C7 120.7(8) . . y
C11 C12 C7 121.6(9) . . y
C14 C13 C19 117.5(9) . . y
C14 C13 C18 118.8(9) . . y
C19 C13 C18 123.6(8) . . y
C15 C14 C13 119.8(10) . . y
C15 C14 C20 117.7(9) . . y
C13 C14 C20 122.5(10) . . y
C14 C15 C16 120.8(9) . . y
C17 C16 C15 118.6(10) . . y
C17 C16 C21 121.0(11) . . y
C15 C16 C21 120.4(9) . . y
C18 C17 C16 122.3(10) . . y
C17 C18 C13 119.7(8) . . y
C17 C18 C22 119.6(9) . . y
C13 C18 C22 120.6(9) . . y
O1 C19 C13 128.4(10) . . y

loop_
_geom_bond_atom_site_label_1
_geom_bond_atom_site_label_2
_geom_bond_distance
_geom_bond_site_symmetry_2
_geom_bond_publ_flag
Zn1 O1 2.084(7) . y
Zn1 S1 2.294(3) . y
Zn1 S2 2.336(3) . y
Zn1 S2 2.342(3) 8_655 y
S1 C1 1.724(11) . y
S2 C7 1.773(10) . y
S2 Zn1 2.342(3) 8_665 y
O1 C19 1.215(10) . y
C1 C2 1.399(13) . y
C1 C6 1.400(13) . y
C2 C3 1.343(19) . y
C2 F1 1.371(13) . y
C3 F2 1.333(12) . y
C3 C4 1.383(18) . y
C4 C5 1.341(16) . y
C4 F3 1.361(16) . y
C5 F4 1.314(12) . y
C5 C6 1.399(17) . y
C6 F5 1.329(11) . y
C7 C12 1.371(16) . y
C7 C8 1.381(13) . y
C8 F6 1.327(15) . y
C8 C9 1.358(16) . y
C9 F7 1.363(12) . y
C9 C10 1.38(2) . y
C10 F8 1.338(12) . y
C10 C11 1.358(15) . y
C11 F9 1.335(14) . y
C11 C12 1.376(14) . y
C12 F10 1.342(10) . y
C13 C14 1.406(12) . y
C13 C19 1.410(14) . y
C13 C18 1.421(14) . y
C14 C15 1.396(16) . y
C14 C20 1.512(17) . y
C15 C16 1.392(18) . y
C16 C17 1.389(13) . y
C16 C21 1.480(16) . y
C17 C18 1.361(15) . y
C18 C22 1.514(11) . y

loop_
_geom_torsion_atom_site_label_1
_geom_torsion_atom_site_label_2
_geom_torsion_atom_site_label_3
_geom_torsion_atom_site_label_4
_geom_torsion
_geom_torsion_site_symmetry_1
_geom_torsion_site_symmetry_2
_geom_torsion_site_symmetry_3
_geom_torsion_site_symmetry_4
_geom_torsion_publ_flag
O1 Zn1 S1 C1 -169.3(5) . . . . y
S2 Zn1 S1 C1 -72.4(4) . . . . y
S2 Zn1 S1 C1 64.0(4) 8_655 . . . y
O1 Zn1 S2 C7 -166.8(4) . . . . y
S1 Zn1 S2 C7 95.3(4) . . . . y
S2 Zn1 S2 C7 -44.9(3) 8_655 . . . y
O1 Zn1 S2 Zn1 79.2(2) . . . 8_665 y
S1 Zn1 S2 Zn1 -18.72(15) . . . 8_665 y
S2 Zn1 S2 Zn1 -158.90(14) 8_655 . . 8_665 y
S1 Zn1 O1 C19 8.7(9) . . . . y
S2 Zn1 O1 C19 -116.9(9) . . . . y
S2 Zn1 O1 C19 133.1(9) 8_655 . . . y
Zn1 S1 C1 C2 167.6(8) . . . . y
Zn1 S1 C1 C6 -16.6(11) . . . . y
C6 C1 C2 C3 0.1(18) . . . . y
S1 C1 C2 C3 176.3(11) . . . . y
C6 C1 C2 F1 -179.9(10) . . . . y
S1 C1 C2 F1 -3.7(14) . . . . y
F1 C2 C3 F2 -1.7(19) . . . . y
C1 C2 C3 F2 178.3(11) . . . . y
F1 C2 C3 C4 -179.4(11) . . . . y
C1 C2 C3 C4 1(2) . . . . y
F2 C3 C4 C5 -178.9(14) . . . . y
C2 C3 C4 C5 -1(2) . . . . y
F2 C3 C4 F3 3(2) . . . . y
C2 C3 C4 F3 -179.7(14) . . . . y
F3 C4 C5 F4 -2(2) . . . . y
C3 C4 C5 F4 179.3(13) . . . . y
F3 C4 C5 C6 179.6(13) . . . . y
C3 C4 C5 C6 1(2) . . . . y
F4 C5 C6 F5 2.5(17) . . . . y
C4 C5 C6 F5 -179.3(12) . . . . y
F4 C5 C6 C1 -178.7(10) . . . . y
C4 C5 C6 C1 -0.5(19) . . . . y
C2 C1 C6 F5 178.7(10) . . . . y
S1 C1 C6 F5 2.6(15) . . . . y
C2 C1 C6 C5 -0.1(16) . . . . y
S1 C1 C6 C5 -176.2(10) . . . . y
Zn1 S2 C7 C12 -69.4(10) . . . . y
Zn1 S2 C7 C12 38.4(10) 8_665 . . . y
Zn1 S2 C7 C8 108.9(8) . . . . y
Zn1 S2 C7 C8 -143.4(8) 8_665 . . . y
C12 C7 C8 F6 179.2(11) . . . . y
S2 C7 C8 F6 0.8(15) . . . . y
C12 C7 C8 C9 1.3(17) . . . . y
S2 C7 C8 C9 -177.1(10) . . . . y
F6 C8 C9 F7 -0.8(18) . . . . y
C7 C8 C9 F7 177.1(11) . . . . y
F6 C8 C9 C10 -179.7(12) . . . . y
C7 C8 C9 C10 -1.7(19) . . . . y
F7 C9 C10 F8 0.3(19) . . . . y
C8 C9 C10 F8 179.2(11) . . . . y
F7 C9 C10 C11 -176.8(11) . . . . y
C8 C9 C10 C11 2.1(19) . . . . y
F8 C10 C11 F9 2.7(17) . . . . y
C9 C10 C11 F9 179.8(12) . . . . y
F8 C10 C11 C12 -179.3(11) . . . . y
C9 C10 C11 C12 -2.2(18) . . . . y
F9 C11 C12 F10 0.8(17) . . . . y
C10 C11 C12 F10 -177.2(11) . . . . y
F9 C11 C12 C7 179.9(11) . . . . y
C10 C11 C12 C7 1.9(18) . . . . y
C8 C7 C12 F10 177.7(10) . . . . y
S2 C7 C12 F10 -4.0(16) . . . . y
C8 C7 C12 C11 -1.4(17) . . . . y
S2 C7 C12 C11 176.9(9) . . . . y
C19 C13 C14 C15 176.5(12) . . . . y
C18 C13 C14 C15 0.2(17) . . . . y
C19 C13 C14 C20 0.1(19) . . . . y
C18 C13 C14 C20 -176.2(13) . . . . y
C13 C14 C15 C16 1.4(19) . . . . y
C20 C14 C15 C16 178.0(14) . . . . y
C14 C15 C16 C17 -0.6(19) . . . . y
C14 C15 C16 C21 178.0(13) . . . . y
C15 C16 C17 C18 -2.0(19) . . . . y
C21 C16 C17 C18 179.4(13) . . . . y
C16 C17 C18 C13 3.6(19) . . . . y
C16 C17 C18 C22 -179.3(11) . . . . y
C14 C13 C18 C17 -2.6(17) . . . . y
C19 C13 C18 C17 -178.7(12) . . . . y
C14 C13 C18 C22 -179.7(10) . . . . y
C19 C13 C18 C22 4.3(17) . . . . y
Zn1 O1 C19 C13 170.8(10) . . . . y
C14 C13 C19 O1 -176.8(12) . . . . y
C18 C13 C19 O1 -1(2) . . . . y

loop_
_cod_changelog_entry_id
_cod_changelog_entry_author
_cod_changelog_entry_date
_cod_changelog_entry_text
1 'Vaitkus, Antanas' 2024-11-15T14:40:08+02:00
;
 Removed multiple data items that had the 'Y' placeholder value.
;
